data_4514070
loop_
_publ_author_name
'Uraguchi, Daisuke'
'Torii, Masahiro'
'Ooi, Takashi'

_publ_section_title
;
 Acridinium Betaine as a Single-Electron-Transfer Catalyst: Design and
 Application to Dimerization of Oxindoles
;
_journal_name_full 'ACS Catalysis'
_journal_paper_doi 10.1021/acscatal.7b00265
_journal_year 2017
_chemical_formula_moiety 'C35 H26 F3 N O, 0.5(C6 H6)'
_chemical_formula_sum 'C38 H29 F3 N O'
_chemical_formula_weight 572.62
_space_group_crystal_system orthorhombic
_space_group_IT_number 60
_space_group_name_Hall '-P 2n 2ab'
_space_group_name_H-M_alt 'P b c n'
_symmetry_space_group_name_Hall '-P 2n 2ab'
_symmetry_space_group_name_H-M 'P b c n'
_atom_sites_solution_hydrogens geom
_atom_sites_solution_primary direct
_atom_sites_solution_secondary difmap
_audit_creation_method SHELXL-2014/7
_cell_angle_alpha 90
_cell_angle_beta 90
_cell_angle_gamma 90
_cell_formula_units_Z 8
_cell_length_a 15.083(2)
_cell_length_b 14.7314(19)
_cell_length_c 26.284(4)
_cell_measurement_reflns_used 13517
_cell_measurement_temperature 123(2)
_cell_measurement_theta_max 27.5
_cell_measurement_theta_min 3.0
_cell_volume 5840.1(14)
_computing_cell_refinement 'CrystalClear-SM Expert 2.1 b46 (Rigaku, 2016)'
_computing_data_collection 'CrystalClear-SM Expert 2.1 b46 (Rigaku, 2016)'
_computing_data_reduction 'CrystalClear-SM Expert 2.1 b46 (Rigaku, 2016)'
_computing_molecular_graphics SHELXTL-v6.1
_computing_publication_material YADOKARI-XG
_computing_structure_refinement 'SHELXL-2014/7 (Sheldrick, 2014)'
_computing_structure_solution SIR-97
_diffrn_ambient_temperature 123(2)
_diffrn_detector_area_resol_mean 5.8140
_diffrn_measured_fraction_theta_full 0.998
_diffrn_measured_fraction_theta_max 0.998
_diffrn_measurement_device_type 'Rigaku Pilatus 200K'
_diffrn_measurement_method 'profile data from \w-scans'
_diffrn_radiation_type MoK\a
_diffrn_radiation_wavelength 0.71075
_diffrn_reflns_av_R_equivalents 0.1422
_diffrn_reflns_av_unetI/netI 0.0819
_diffrn_reflns_Laue_measured_fraction_full 0.998
_diffrn_reflns_Laue_measured_fraction_max 0.998
_diffrn_reflns_limit_h_max 18
_diffrn_reflns_limit_h_min -18
_diffrn_reflns_limit_k_max 17
_diffrn_reflns_limit_k_min -17
_diffrn_reflns_limit_l_max 31
_diffrn_reflns_limit_l_min -29
_diffrn_reflns_number 35390
_diffrn_reflns_point_group_measured_fraction_full 0.998
_diffrn_reflns_point_group_measured_fraction_max 0.998
_diffrn_reflns_theta_full 25.242
_diffrn_reflns_theta_max 25.499
_diffrn_reflns_theta_min 3.024
_diffrn_source 'Rotating Anode'
_exptl_absorpt_coefficient_mu 0.091
_exptl_absorpt_correction_T_max 1.000
_exptl_absorpt_correction_T_min 0.685
_exptl_absorpt_correction_type multi-scan
_exptl_crystal_colour Colorless
_exptl_crystal_density_diffrn 1.303
_exptl_crystal_description Prism
_exptl_crystal_F_000 2392
_exptl_crystal_size_max 0.400
_exptl_crystal_size_mid 0.400
_exptl_crystal_size_min 0.100
_refine_diff_density_max 0.264
_refine_diff_density_min -0.289
_refine_diff_density_rms 0.058
_refine_ls_extinction_method none
_refine_ls_goodness_of_fit_ref 0.913
_refine_ls_hydrogen_treatment constr
_refine_ls_matrix_type full
_refine_ls_number_parameters 391
_refine_ls_number_reflns 5433
_refine_ls_number_restraints 0
_refine_ls_restrained_S_all 0.913
_refine_ls_R_factor_all 0.0618
_refine_ls_R_factor_gt 0.0489
_refine_ls_shift/su_max 0.000
_refine_ls_shift/su_mean 0.000
_refine_ls_structure_factor_coef Fsqd
_refine_ls_weighting_details 'w=1/[\s^2^(Fo^2^)+(0.0575P)^2^] where P=(Fo^2^+2Fc^2^)/3'
_refine_ls_weighting_scheme calc
_refine_ls_wR_factor_gt 0.1163
_refine_ls_wR_factor_ref 0.1188
_reflns_Friedel_coverage 0.000
_reflns_number_gt 3738
_reflns_number_total 5433
_reflns_threshold_expression 'I > 2\s(I)'
_cod_data_source_file cs7b00265_si_002.cif
_cod_data_source_block 1
_cod_depositor_comments
;
The following automatic conversions were performed:

'_exptl_absorpt_correction_type' value 'Multi-scan' changed to
'multi-scan' according to
/home/data/users/saulius/crontab/automatic-downloads/rss-feeds/ACS/lib/dictionaries/cif_core.dic
dictionary named 'cif_core.dic' version 2.4.2 from 2011-04-26.

Automatic conversion script
Id: cif_fix_values 4973 2017-02-22 13:04:09Z antanas 
;
_cod_database_code 4514070
_shelx_shelxl_version_number 2014/7
_shelx_space_group_comment
;
The symmetry employed for this shelxl refinement is uniquely defined
by the following loop, which should always be used as a source of
symmetry information in preference to the above space-group names.
They are only intended as comments.
;
_shelx_estimated_absorpt_t_min 0.965
_shelx_estimated_absorpt_t_max 0.991

loop_
_space_group_symop_operation_xyz
'x, y, z'
'-x+1/2, -y+1/2, z+1/2'
'x+1/2, -y+1/2, -z'
'-x, y, -z+1/2'
'-x, -y, -z'
'x-1/2, y-1/2, -z-1/2'
'-x-1/2, y-1/2, z'
'x, -y, z-1/2'

loop_
_atom_site_label
_atom_site_type_symbol
_atom_site_fract_x
_atom_site_fract_y
_atom_site_fract_z
_atom_site_U_iso_or_equiv
_atom_site_adp_type
_atom_site_occupancy
_atom_site_site_symmetry_order
_atom_site_calc_flag
_atom_site_refinement_flags_posn
_atom_site_refinement_flags_adp
F1 F 0.04078(7) 0.24486(8) 0.13858(5) 0.0374(3) Uani 1 1 d . .
O1 O 0.30483(8) 0.03487(9) -0.00390(5) 0.0248(3) Uani 1 1 d . .
F3 F -0.05159(7) 0.14974(9) 0.10555(4) 0.0331(3) Uani 1 1 d . .
N6 N 0.35877(9) 0.20163(10) -0.04021(5) 0.0179(3) Uani 1 1 d . .
F4 F 0.03383(8) 0.10810(9) 0.16648(4) 0.0379(3) Uani 1 1 d . .
C6 C 0.28659(11) 0.24157(12) -0.06304(6) 0.0170(4) Uani 1 1 d . .
C7 C 0.24084(12) 0.06824(13) 0.02170(7) 0.0201(4) Uani 1 1 d . .
C8 C 0.26148(11) 0.21345(12) -0.11285(6) 0.0177(4) Uani 1 1 d . .
C9 C 0.33349(11) 0.20261(12) 0.05360(7) 0.0187(4) Uani 1 1 d . .
C10 C 0.23955(12) 0.31254(12) -0.03870(7) 0.0202(4) Uani 1 1 d . .
H1 H 0.2562 0.3317 -0.0055 0.024 Uiso 1 1 calc R U
C11 C 0.36540(12) 0.23364(13) 0.10093(7) 0.0230(4) Uani 1 1 d . .
H2 H 0.3346 0.2165 0.1309 0.028 Uiso 1 1 calc R U
C12 C 0.18652(11) 0.25600(13) -0.13580(7) 0.0219(4) Uani 1 1 d . .
H3 H 0.1672 0.2364 -0.1684 0.026 Uiso 1 1 calc R U
C13 C 0.31199(12) 0.14907(13) -0.13902(7) 0.0184(4) Uani 1 1 d . .
C14 C 0.41032(11) 0.13899(13) -0.06504(7) 0.0194(4) Uani 1 1 d . .
C15 C 0.14228(12) 0.32403(13) -0.11186(7) 0.0246(4) Uani 1 1 d . .
H4 H 0.0927 0.3519 -0.1278 0.029 Uiso 1 1 calc R U
C16 C 0.24976(11) 0.15003(12) 0.05179(6) 0.0175(4) Uani 1 1 d . .
C17 C 0.18015(11) 0.17793(13) 0.08289(7) 0.0196(4) Uani 1 1 d . .
H5 H 0.1875 0.2309 0.1031 0.024 Uiso 1 1 calc R U
C18 C 0.38396(11) 0.22896(13) 0.01138(6) 0.0185(4) Uani 1 1 d . .
C19 C 0.15527(12) 0.02570(13) 0.02348(7) 0.0233(4) Uani 1 1 d . .
H6 H 0.1445 -0.0249 0.0019 0.028 Uiso 1 1 calc R U
C20 C 0.17026(12) 0.35332(13) -0.06306(7) 0.0225(4) Uani 1 1 d . .
H7 H 0.1402 0.4022 -0.0470 0.027 Uiso 1 1 calc R U
C21 C 0.32254(12) 0.16701(14) -0.23388(7) 0.0231(4) Uani 1 1 d . .
C22 C 0.44449(12) 0.04985(13) -0.14127(7) 0.0227(4) Uani 1 1 d . .
H8 H 0.4307 0.0314 -0.1750 0.027 Uiso 1 1 calc R U
C23 C 0.48688(12) 0.31354(13) 0.06249(7) 0.0249(4) Uani 1 1 d . .
H9 H 0.5378 0.3511 0.0654 0.030 Uiso 1 1 calc R U
C24 C 0.45849(12) 0.28349(13) 0.01541(7) 0.0222(4) Uani 1 1 d . .
H10 H 0.4903 0.3003 -0.0143 0.027 Uiso 1 1 calc R U
C25 C 0.38789(11) 0.11282(12) -0.11573(7) 0.0182(4) Uani 1 1 d . .
C26 C 0.10055(12) 0.13130(13) 0.08550(7) 0.0204(4) Uani 1 1 d . .
C27 C 0.28737(12) 0.12048(13) -0.19199(7) 0.0190(4) Uani 1 1 d . .
C28 C 0.22993(12) 0.04696(13) -0.19925(7) 0.0240(4) Uani 1 1 d . .
C29 C 0.03259(12) 0.15807(14) 0.12292(7) 0.0250(4) Uani 1 1 d . .
C30 C 0.43973(12) 0.28798(14) 0.10545(7) 0.0259(5) Uani 1 1 d . .
H11 H 0.4586 0.3079 0.1381 0.031 Uiso 1 1 calc R U
C31 C 0.08847(12) 0.05451(13) 0.05472(7) 0.0229(4) Uani 1 1 d . .
H12 H 0.0338 0.0225 0.0556 0.027 Uiso 1 1 calc R U
C32 C 0.48577(12) 0.10039(14) -0.04145(7) 0.0236(4) Uani 1 1 d . .
H13 H 0.4999 0.1159 -0.0073 0.028 Uiso 1 1 calc R U
C33 C 0.53825(12) 0.04113(14) -0.06746(7) 0.0255(5) Uani 1 1 d . .
H14 H 0.5892 0.0164 -0.0514 0.031 Uiso 1 1 calc R U
C34 C 0.24745(13) 0.06321(14) -0.29110(7) 0.0282(5) Uani 1 1 d . .
C35 C 0.51797(12) 0.01589(14) -0.11799(8) 0.0265(5) Uani 1 1 d . .
H15 H 0.5557 -0.0249 -0.1358 0.032 Uiso 1 1 calc R U
C36 C 0.30230(13) 0.13702(14) -0.28256(7) 0.0265(5) Uani 1 1 d . .
H16 H 0.3269 0.1681 -0.3109 0.032 Uiso 1 1 calc R U
C37 C 0.21098(13) 0.01978(14) -0.24893(8) 0.0287(5) Uani 1 1 d . .
H17 H 0.1719 -0.0300 -0.2542 0.034 Uiso 1 1 calc R U
C38 C 0.38088(16) 0.24898(16) -0.22629(8) 0.0398(6) Uani 1 1 d . .
H18 H 0.3910 0.2788 -0.2591 0.060 Uiso 1 1 calc R U
H19 H 0.4378 0.2299 -0.2118 0.060 Uiso 1 1 calc R U
H20 H 0.3518 0.2915 -0.2030 0.060 Uiso 1 1 calc R U
C39 C 0.22787(16) 0.03196(17) -0.34479(8) 0.0423(6) Uani 1 1 d . .
H21 H 0.2454 -0.0317 -0.3486 0.063 Uiso 1 1 calc R U
H22 H 0.2613 0.0693 -0.3690 0.063 Uiso 1 1 calc R U
H23 H 0.1643 0.0381 -0.3516 0.063 Uiso 1 1 calc R U
C40 C 0.18770(14) -0.00052(15) -0.15428(8) 0.0366(5) Uani 1 1 d . .
H24 H 0.1413 0.0383 -0.1398 0.055 Uiso 1 1 calc R U
H25 H 0.2329 -0.0126 -0.1284 0.055 Uiso 1 1 calc R U
H26 H 0.1615 -0.0580 -0.1655 0.055 Uiso 1 1 calc R U
C41 C 0.0474(2) 0.2378(2) -0.25494(10) 0.0921(15) Uani 1 1 d . .
H27 H 0.0799 0.1828 -0.2581 0.110 Uiso 1 1 calc R U
C42 C 0.0879(2) 0.3211(3) -0.25943(9) 0.0677(9) Uani 1 1 d . .
H28 H 0.1498 0.3238 -0.2660 0.081 Uiso 1 1 calc R U
C44 C 0.04252(19) 0.3977(2) -0.25485(9) 0.0621(8) Uani 1 1 d . .
H29 H 0.0725 0.4540 -0.2587 0.075 Uiso 1 1 calc R U

loop_
_atom_site_aniso_label
_atom_site_aniso_U_11
_atom_site_aniso_U_22
_atom_site_aniso_U_33
_atom_site_aniso_U_23
_atom_site_aniso_U_13
_atom_site_aniso_U_12
F1 0.0317(7) 0.0346(8) 0.0458(8) -0.0095(6) 0.0142(5) 0.0026(6)
O1 0.0220(7) 0.0251(7) 0.0273(7) -0.0036(6) 0.0036(5) 0.0034(6)
F3 0.0165(6) 0.0494(8) 0.0333(7) 0.0062(6) 0.0035(5) 0.0031(5)
N6 0.0180(8) 0.0219(8) 0.0138(7) 0.0007(6) 0.0005(6) -0.0008(7)
F4 0.0361(7) 0.0527(8) 0.0250(6) 0.0141(6) 0.0084(5) 0.0107(6)
C6 0.0166(8) 0.0185(10) 0.0160(9) 0.0032(8) 0.0016(7) -0.0033(8)
C7 0.0207(10) 0.0209(10) 0.0185(9) 0.0029(8) -0.0013(7) 0.0031(8)
C8 0.0184(9) 0.0181(10) 0.0166(9) 0.0003(8) 0.0016(7) -0.0038(8)
C9 0.0180(9) 0.0201(10) 0.0181(9) 0.0003(8) -0.0002(7) 0.0040(8)
C10 0.0208(9) 0.0219(10) 0.0180(9) -0.0017(8) 0.0020(7) -0.0029(8)
C11 0.0230(10) 0.0283(11) 0.0176(9) -0.0009(8) 0.0010(7) 0.0006(9)
C12 0.0206(9) 0.0247(11) 0.0204(10) -0.0023(8) -0.0040(7) -0.0018(9)
C13 0.0194(9) 0.0191(10) 0.0166(9) 0.0026(8) 0.0023(7) -0.0033(8)
C14 0.0174(9) 0.0232(10) 0.0178(9) 0.0008(8) 0.0042(7) -0.0002(8)
C15 0.0202(10) 0.0251(11) 0.0284(11) 0.0013(9) -0.0033(8) 0.0019(9)
C16 0.0187(9) 0.0196(10) 0.0140(9) 0.0033(8) -0.0016(7) 0.0008(8)
C17 0.0232(10) 0.0205(10) 0.0152(9) 0.0021(8) -0.0007(7) 0.0025(8)
C18 0.0185(9) 0.0231(10) 0.0139(9) -0.0013(8) -0.0012(7) 0.0017(8)
C19 0.0233(10) 0.0199(10) 0.0267(10) -0.0017(8) -0.0035(8) 0.0004(9)
C20 0.0210(9) 0.0205(10) 0.0259(10) -0.0010(8) 0.0031(8) 0.0001(8)
C21 0.0233(10) 0.0270(11) 0.0190(10) -0.0022(8) -0.0004(8) -0.0042(9)
C22 0.0237(10) 0.0240(11) 0.0203(10) -0.0020(8) 0.0025(8) 0.0001(9)
C23 0.0212(10) 0.0268(11) 0.0268(11) -0.0009(9) -0.0041(8) -0.0032(9)
C24 0.0205(10) 0.0263(11) 0.0199(10) 0.0012(8) 0.0001(7) -0.0008(8)
C25 0.0176(9) 0.0204(10) 0.0166(9) 0.0028(8) 0.0019(7) -0.0041(8)
C26 0.0185(9) 0.0227(10) 0.0200(10) 0.0056(8) 0.0005(7) 0.0040(8)
C27 0.0176(9) 0.0208(10) 0.0186(9) -0.0018(8) -0.0012(7) -0.0002(8)
C28 0.0216(10) 0.0210(11) 0.0293(11) 0.0001(9) -0.0021(8) -0.0013(8)
C29 0.0219(10) 0.0288(12) 0.0243(11) 0.0061(9) 0.0003(8) 0.0013(9)
C30 0.0258(10) 0.0331(12) 0.0189(10) -0.0063(9) -0.0047(8) 0.0015(9)
C31 0.0174(9) 0.0235(10) 0.0277(11) 0.0046(9) -0.0026(8) -0.0009(8)
C32 0.0215(10) 0.0303(11) 0.0191(10) 0.0025(9) -0.0002(8) 0.0004(9)
C33 0.0202(10) 0.0310(12) 0.0252(11) 0.0042(9) 0.0002(8) 0.0040(9)
C34 0.0258(11) 0.0318(12) 0.0271(11) -0.0108(9) -0.0070(8) 0.0036(10)
C35 0.0223(10) 0.0278(11) 0.0293(11) -0.0027(9) 0.0068(8) 0.0026(9)
C36 0.0272(11) 0.0336(12) 0.0186(10) -0.0021(9) -0.0018(8) -0.0024(9)
C37 0.0270(11) 0.0228(11) 0.0361(12) -0.0077(9) -0.0060(9) -0.0062(9)
C38 0.0530(14) 0.0457(15) 0.0207(11) -0.0003(10) 0.0008(10) -0.0290(12)
C39 0.0473(14) 0.0496(15) 0.0301(12) -0.0151(11) -0.0095(10) -0.0046(12)
C40 0.0380(12) 0.0342(13) 0.0377(13) 0.0034(10) 0.0000(10) -0.0157(11)
C41 0.181(4) 0.074(2) 0.0209(14) -0.0154(16) -0.037(2) 0.068(2)
C42 0.0574(18) 0.122(3) 0.0237(14) -0.0095(17) -0.0102(12) 0.015(2)
C44 0.090(2) 0.072(2) 0.0243(13) -0.0039(14) -0.0028(15) -0.0148(17)

loop_
_atom_type_symbol
_atom_type_description
_atom_type_scat_dispersion_real
_atom_type_scat_dispersion_imag
_atom_type_scat_source
C C 0.0033 0.0016 'International Tables Vol C Tables 4.2.6.8 and 6.1.1.4'
H H 0.0000 0.0000 'International Tables Vol C Tables 4.2.6.8 and 6.1.1.4'
N N 0.0061 0.0033 'International Tables Vol C Tables 4.2.6.8 and 6.1.1.4'
O O 0.0106 0.0060 'International Tables Vol C Tables 4.2.6.8 and 6.1.1.4'
F F 0.0171 0.0103 'International Tables Vol C Tables 4.2.6.8 and 6.1.1.4'

loop_
_geom_angle_atom_site_label_1
_geom_angle_atom_site_label_2
_geom_angle_atom_site_label_3
_geom_angle
_geom_angle_site_symmetry_1
_geom_angle_site_symmetry_3
C14 N6 C6 121.93(15) . .
C14 N6 C18 118.57(14) . .
C6 N6 C18 119.45(14) . .
N6 C6 C10 121.01(16) . .
N6 C6 C8 119.14(16) . .
C10 C6 C8 119.79(16) . .
O1 C7 C19 121.96(17) . .
O1 C7 C16 122.61(16) . .
C19 C7 C16 115.42(16) . .
C13 C8 C6 120.32(16) . .
C13 C8 C12 121.48(16) . .
C6 C8 C12 118.13(16) . .
C18 C9 C11 115.07(16) . .
C18 C9 C16 125.62(16) . .
C11 C9 C16 119.25(16) . .
C20 C10 C6 119.76(17) . .
C20 C10 H1 120.1 . .
C6 C10 H1 120.1 . .
C30 C11 C9 122.70(17) . .
C30 C11 H2 118.6 . .
C9 C11 H2 118.7 . .
C15 C12 C8 121.16(17) . .
C15 C12 H3 119.4 . .
C8 C12 H3 119.4 . .
C8 C13 C25 119.23(16) . .
C8 C13 C27 120.80(16) . .
C25 C13 C27 119.95(16) . .
N6 C14 C32 121.18(16) . .
N6 C14 C25 119.42(16) . .
C32 C14 C25 119.40(16) . .
C12 C15 C20 119.83(17) . .
C12 C15 H4 120.1 . .
C20 C15 H4 120.1 . .
C17 C16 C7 119.76(16) . .
C17 C16 C9 117.98(16) . .
C7 C16 C9 122.12(15) . .
C26 C17 C16 122.42(17) . .
C26 C17 H5 118.8 . .
C16 C17 H5 118.8 . .
C24 C18 C9 122.76(16) . .
C24 C18 N6 116.14(15) . .
C9 C18 N6 121.08(16) . .
C31 C19 C7 123.13(18) . .
C31 C19 H6 118.4 . .
C7 C19 H6 118.4 . .
C10 C20 C15 121.24(18) . .
C10 C20 H7 119.4 . .
C15 C20 H7 119.4 . .
C36 C21 C27 119.04(18) . .
C36 C21 C38 120.37(18) . .
C27 C21 C38 120.59(17) . .
C35 C22 C25 120.94(18) . .
C35 C22 H8 119.5 . .
C25 C22 H8 119.5 . .
C24 C23 C30 118.90(18) . .
C24 C23 H9 120.6 . .
C30 C23 H9 120.6 . .
C23 C24 C18 120.35(17) . .
C23 C24 H10 119.8 . .
C18 C24 H10 119.8 . .
C13 C25 C14 119.83(16) . .
C13 C25 C22 121.99(16) . .
C14 C25 C22 118.18(16) . .
C17 C26 C31 118.95(17) . .
C17 C26 C29 120.21(17) . .
C31 C26 C29 120.68(17) . .
C28 C27 C21 120.37(17) . .
C28 C27 C13 119.76(16) . .
C21 C27 C13 119.86(16) . .
C37 C28 C27 118.45(18) . .
C37 C28 C40 120.78(18) . .
C27 C28 C40 120.76(17) . .
F1 C29 F3 105.93(15) . .
F1 C29 F4 104.76(16) . .
F3 C29 F4 104.33(15) . .
F1 C29 C26 113.17(16) . .
F3 C29 C26 113.73(16) . .
F4 C29 C26 114.01(16) . .
C11 C30 C23 120.21(17) . .
C11 C30 H11 119.9 . .
C23 C30 H11 119.9 . .
C19 C31 C26 120.07(17) . .
C19 C31 H12 120.0 . .
C26 C31 H12 120.0 . .
C33 C32 C14 120.32(18) . .
C33 C32 H13 119.8 . .
C14 C32 H13 119.8 . .
C32 C33 C35 120.97(18) . .
C32 C33 H14 119.5 . .
C35 C33 H14 119.5 . .
C36 C34 C37 117.88(18) . .
C36 C34 C39 120.44(19) . .
C37 C34 C39 121.68(19) . .
C22 C35 C33 120.15(18) . .
C22 C35 H15 119.9 . .
C33 C35 H15 119.9 . .
C34 C36 C21 122.07(19) . .
C34 C36 H16 119.0 . .
C21 C36 H16 119.0 . .
C34 C37 C28 122.14(19) . .
C34 C37 H17 118.9 . .
C28 C37 H17 118.9 . .
C21 C38 H18 109.5 . .
C21 C38 H19 109.5 . .
H18 C38 H19 109.5 . .
C21 C38 H20 109.5 . .
H18 C38 H20 109.5 . .
H19 C38 H20 109.5 . .
C34 C39 H21 109.5 . .
C34 C39 H22 109.5 . .
H21 C39 H22 109.5 . .
C34 C39 H23 109.5 . .
H21 C39 H23 109.5 . .
H22 C39 H23 109.5 . .
C28 C40 H24 109.5 . .
C28 C40 H25 109.5 . .
H24 C40 H25 109.5 . .
C28 C40 H26 109.5 . .
H24 C40 H26 109.5 . .
H25 C40 H26 109.5 . .
C42 C41 C41 116.9(2) . 4_554
C42 C41 H27 121.5 . .
C41 C41 H27 121.5 4_554 .
C44 C42 C41 121.4(3) . .
C44 C42 H28 119.3 . .
C41 C42 H28 119.3 . .
C44 C44 C42 121.6(2) 4_554 .
C44 C44 H29 119.2 4_554 .
C42 C44 H29 119.2 . .

loop_
_geom_bond_atom_site_label_1
_geom_bond_atom_site_label_2
_geom_bond_distance
_geom_bond_site_symmetry_2
F1 C29 1.349(2) .
O1 C7 1.275(2) .
F3 C29 1.355(2) .
N6 C14 1.372(2) .
N6 C6 1.375(2) .
N6 C18 1.465(2) .
F4 C29 1.361(2) .
C6 C10 1.416(2) .
C6 C8 1.424(2) .
C7 C19 1.436(3) .
C7 C16 1.447(3) .
C8 C13 1.397(2) .
C8 C12 1.427(2) .
C9 C18 1.401(2) .
C9 C11 1.410(2) .
C9 C16 1.482(2) .
C10 C20 1.365(3) .
C10 H1 0.9500 .
C11 C30 1.383(3) .
C11 H2 0.9500 .
C12 C15 1.359(3) .
C12 H3 0.9500 .
C13 C25 1.404(2) .
C13 C27 1.501(2) .
C14 C32 1.415(3) .
C14 C25 1.428(2) .
C15 C20 1.417(3) .
C15 H4 0.9500 .
C16 C17 1.393(2) .
C17 C26 1.385(2) .
C17 H5 0.9500 .
C18 C24 1.386(3) .
C19 C31 1.367(3) .
C19 H6 0.9500 .
C20 H7 0.9500 .
C21 C36 1.388(3) .
C21 C27 1.401(3) .
C21 C38 1.507(3) .
C22 C35 1.361(3) .
C22 C25 1.428(2) .
C22 H8 0.9500 .
C23 C24 1.382(3) .
C23 C30 1.386(3) .
C23 H9 0.9500 .
C24 H10 0.9500 .
C26 C31 1.403(3) .
C26 C29 1.474(3) .
C27 C28 1.400(3) .
C28 C37 1.395(3) .
C28 C40 1.514(3) .
C30 H11 0.9500 .
C31 H12 0.9500 .
C32 C33 1.362(3) .
C32 H13 0.9500 .
C33 C35 1.413(3) .
C33 H14 0.9500 .
C34 C36 1.385(3) .
C34 C37 1.393(3) .
C34 C39 1.513(3) .
C35 H15 0.9500 .
C36 H16 0.9500 .
C37 H17 0.9500 .
C38 H18 0.9800 .
C38 H19 0.9800 .
C38 H20 0.9800 .
C39 H21 0.9800 .
C39 H22 0.9800 .
C39 H23 0.9800 .
C40 H24 0.9800 .
C40 H25 0.9800 .
C40 H26 0.9800 .
C41 C42 1.377(5) .
C41 C41 1.453(8) 4_554
C41 H27 0.9500 .
C42 C44 1.326(4) .
C42 H28 0.9500 .
C44 C44 1.308(6) 4_554
C44 H29 0.9500 .

loop_
_geom_torsion_atom_site_label_1
_geom_torsion_atom_site_label_2
_geom_torsion_atom_site_label_3
_geom_torsion_atom_site_label_4
_geom_torsion
_geom_torsion_site_symmetry_1
_geom_torsion_site_symmetry_4
C14 N6 C6 C10 -173.65(16) . .
C18 N6 C6 C10 3.9(2) . .
C14 N6 C6 C8 3.6(2) . .
C18 N6 C6 C8 -178.84(15) . .
N6 C6 C8 C13 -2.9(3) . .
C10 C6 C8 C13 174.45(16) . .
N6 C6 C8 C12 -179.86(15) . .
C10 C6 C8 C12 -2.5(3) . .
N6 C6 C10 C20 177.49(16) . .
C8 C6 C10 C20 0.2(3) . .
C18 C9 C11 C30 1.5(3) . .
C16 C9 C11 C30 -175.71(17) . .
C13 C8 C12 C15 -174.31(17) . .
C6 C8 C12 C15 2.6(3) . .
C6 C8 C13 C25 -0.3(3) . .
C12 C8 C13 C25 176.59(17) . .
C6 C8 C13 C27 -178.59(16) . .
C12 C8 C13 C27 -1.7(3) . .
C6 N6 C14 C32 178.26(17) . .
C18 N6 C14 C32 0.7(2) . .
C6 N6 C14 C25 -1.2(2) . .
C18 N6 C14 C25 -178.75(16) . .
C8 C12 C15 C20 -0.4(3) . .
O1 C7 C16 C17 -173.56(17) . .
C19 C7 C16 C17 5.1(2) . .
O1 C7 C16 C9 2.1(3) . .
C19 C7 C16 C9 -179.30(16) . .
C18 C9 C16 C17 -136.40(19) . .
C11 C9 C16 C17 40.5(2) . .
C18 C9 C16 C7 47.9(3) . .
C11 C9 C16 C7 -135.14(18) . .
C7 C16 C17 C26 -1.6(3) . .
C9 C16 C17 C26 -177.37(16) . .
C11 C9 C18 C24 -1.6(3) . .
C16 C9 C18 C24 175.42(17) . .
C11 C9 C18 N6 179.96(16) . .
C16 C9 C18 N6 -3.0(3) . .
C14 N6 C18 C24 72.0(2) . .
C6 N6 C18 C24 -105.65(19) . .
C14 N6 C18 C9 -109.54(19) . .
C6 N6 C18 C9 72.9(2) . .
O1 C7 C19 C31 172.89(18) . .
C16 C7 C19 C31 -5.8(3) . .
C6 C10 C20 C15 2.1(3) . .
C12 C15 C20 C10 -2.0(3) . .
C30 C23 C24 C18 0.2(3) . .
C9 C18 C24 C23 0.8(3) . .
N6 C18 C24 C23 179.30(17) . .
C8 C13 C25 C14 2.7(3) . .
C27 C13 C25 C14 -178.96(16) . .
C8 C13 C25 C22 -177.18(16) . .
C27 C13 C25 C22 1.1(3) . .
N6 C14 C25 C13 -2.0(3) . .
C32 C14 C25 C13 178.48(17) . .
N6 C14 C25 C22 177.87(16) . .
C32 C14 C25 C22 -1.6(3) . .
C35 C22 C25 C13 179.72(18) . .
C35 C22 C25 C14 -0.2(3) . .
C16 C17 C26 C31 -1.8(3) . .
C16 C17 C26 C29 173.59(17) . .
C36 C21 C27 C28 -2.4(3) . .
C38 C21 C27 C28 177.04(19) . .
C36 C21 C27 C13 177.06(17) . .
C38 C21 C27 C13 -3.5(3) . .
C8 C13 C27 C28 -90.0(2) . .
C25 C13 C27 C28 91.7(2) . .
C8 C13 C27 C21 90.5(2) . .
C25 C13 C27 C21 -87.8(2) . .
C21 C27 C28 C37 1.9(3) . .
C13 C27 C28 C37 -177.57(17) . .
C21 C27 C28 C40 -176.68(18) . .
C13 C27 C28 C40 3.8(3) . .
C17 C26 C29 F1 22.8(2) . .
C31 C26 C29 F1 -161.91(16) . .
C17 C26 C29 F3 143.77(17) . .
C31 C26 C29 F3 -41.0(2) . .
C17 C26 C29 F4 -96.8(2) . .
C31 C26 C29 F4 78.5(2) . .
C9 C11 C30 C23 -0.6(3) . .
C24 C23 C30 C11 -0.3(3) . .
C7 C19 C31 C26 2.7(3) . .
C17 C26 C31 C19 1.2(3) . .
C29 C26 C31 C19 -174.10(17) . .
N6 C14 C32 C33 -177.26(17) . .
C25 C14 C32 C33 2.2(3) . .
C14 C32 C33 C35 -1.0(3) . .
C25 C22 C35 C33 1.4(3) . .
C32 C33 C35 C22 -0.9(3) . .
C37 C34 C36 C21 1.1(3) . .
C39 C34 C36 C21 -179.28(19) . .
C27 C21 C36 C34 0.9(3) . .
C38 C21 C36 C34 -178.6(2) . .
C36 C34 C37 C28 -1.7(3) . .
C39 C34 C37 C28 178.76(19) . .
C27 C28 C37 C34 0.2(3) . .
C40 C28 C37 C34 178.76(19) . .
C41 C41 C42 C44 0.1(5) 4_554 .
C41 C42 C44 C44 1.0(5) . 4_554
